data_2016110
loop_
_publ_author_name
'Soumen Ghosh'
'Rupa Mukhopadhyay'
'Madeleine Helliwell'
'Alok K. Mukherjee'

_publ_section_title
;
 Two
 (<i>E</i>)-2-arylidene-1,4-di-<i>p</i>-tosyl-1,2,3,4-tetrahydroquinoxaline
 compounds: supramolecular frameworks built with
 C---H&#x00B7;&#x00B7;&#x00B7;O and
 C---H&#x00B7;&#x00B7;&#x00B7;\p(arene) hydrogen bonds and \p--\p
 stacking interactions
;
_journal_coeditor_code SK3138
_journal_issue 8
_journal_name_full 'Acta Crystallographica Section C'
_journal_page_first o496
_journal_page_last o500
_journal_paper_doi 10.1107/S0108270107032234
_journal_volume 63
_journal_year 2007
_chemical_formula_iupac 'C30 H28 N2 O5 S2'
_chemical_formula_moiety 'C30 H28 N2 O5 S2'
_chemical_formula_sum 'C30 H28 N2 O5 S2'
_chemical_formula_weight 560.66
_chemical_melting_point 442
_chemical_name_common 2-(2-methoxyphenylonethylidene)-1,4-di-p-tosyl-1,2,3,4-tetraquinoxaline
_chemical_name_systematic
;
(E)-2-(2-methoxybenzylidene)-1,4-di-p-tosyl-1,2,3,4-tetrahydroquinoxaline
;
_space_group_IT_number 14
_symmetry_cell_setting monoclinic
_symmetry_space_group_name_Hall '-P 2ybc'
_symmetry_space_group_name_H-M 'P 1 21/c 1'
_atom_sites_solution_hydrogens geom
_atom_sites_solution_primary direct
_atom_sites_solution_secondary difmap
_audit_creation_method SHELXL97
_cell_angle_alpha 90.00
_cell_angle_beta 93.314(10)
_cell_angle_gamma 90.00
_cell_formula_units_Z 4
_cell_length_a 10.4081(5)
_cell_length_b 24.0202(11)
_cell_length_c 10.2842(5)
_cell_measurement_reflns_used 9506
_cell_measurement_temperature 100(2)
_cell_measurement_theta_max 26.38
_cell_measurement_theta_min 2.59
_cell_volume 2566.8(2)
_computing_cell_refinement SMART
_computing_data_collection 'SMART (Bruker, 1998)'
_computing_data_reduction SMART
_computing_molecular_graphics
;
ORTEP-3 for Windows (Version 1.06; Farrugia, 1997) and CAMERON (Watkin
<i>et al.</i>,  1993)
;
_computing_publication_material 'SHELXL97 and PARST 95 (Nardelli, 1995)'
_computing_structure_refinement 'SHELXL97 (Sheldrick, 1997)'
_computing_structure_solution 'SHELXS97 (Sheldrick, 1997)'
_diffrn_ambient_temperature 100(2)
_diffrn_measured_fraction_theta_full 0.996
_diffrn_measured_fraction_theta_max 0.996
_diffrn_measurement_device_type 'Bruker SMART CCD area-detector'
_diffrn_measurement_method '\f and \w'
_diffrn_radiation_monochromator graphite
_diffrn_radiation_source 'fine-focus sealed tube'
_diffrn_radiation_type MoK\a
_diffrn_radiation_wavelength 0.71073
_diffrn_reflns_av_R_equivalents 0.0302
_diffrn_reflns_av_sigmaI/netI 0.0262
_diffrn_reflns_limit_h_max 13
_diffrn_reflns_limit_h_min -12
_diffrn_reflns_limit_k_max 29
_diffrn_reflns_limit_k_min -17
_diffrn_reflns_limit_l_max 12
_diffrn_reflns_limit_l_min -12
_diffrn_reflns_number 14680
_diffrn_reflns_theta_full 26.38
_diffrn_reflns_theta_max 26.38
_diffrn_reflns_theta_min 1.96
_exptl_absorpt_coefficient_mu 0.254
_exptl_absorpt_correction_T_max 0.9077
_exptl_absorpt_correction_T_min 0.8865
_exptl_absorpt_correction_type multi-scan
_exptl_absorpt_process_details '(SADABS; Sheldrick, 1996)'
_exptl_crystal_colour colourless
_exptl_crystal_density_diffrn 1.451
_exptl_crystal_density_method 'not measured'
_exptl_crystal_description block
_exptl_crystal_F_000 1176
_exptl_crystal_size_max 0.50
_exptl_crystal_size_mid 0.50
_exptl_crystal_size_min 0.40
_refine_diff_density_max 0.438
_refine_diff_density_min -0.362
_refine_ls_extinction_method none
_refine_ls_goodness_of_fit_ref 1.065
_refine_ls_hydrogen_treatment constr
_refine_ls_matrix_type full
_refine_ls_number_parameters 352
_refine_ls_number_reflns 5223
_refine_ls_number_restraints 0
_refine_ls_restrained_S_all 1.065
_refine_ls_R_factor_all 0.0356
_refine_ls_R_factor_gt 0.0321
_refine_ls_shift/su_max 0.001
_refine_ls_shift/su_mean 0.000
_refine_ls_structure_factor_coef Fsqd
_refine_ls_weighting_details 'calc w = 1/[\s^2^(Fo^2^)+(0.0517P)^2^+0.8776P] where P=(Fo^2^+2Fc^2^)/3'
_refine_ls_weighting_scheme calc
_refine_ls_wR_factor_gt 0.0886
_refine_ls_wR_factor_ref 0.0904
_reflns_number_gt 4688
_reflns_number_total 5223
_reflns_threshold_expression I>2\s(I)
_cod_data_source_file sk3138.cif
_cod_data_source_block II
_cod_original_sg_symbol_H-M 'P 21/c'
_cod_database_code 2016110
_cod_database_fobs_code 2016110

loop_
_symmetry_equiv_pos_as_xyz
'x, y, z'
'-x, y+1/2, -z+1/2'
'-x, -y, -z'
'x, -y-1/2, z-1/2'

loop_
_atom_site_type_symbol
_atom_site_label
_atom_site_fract_x
_atom_site_fract_y
_atom_site_fract_z
_atom_site_U_iso_or_equiv
_atom_site_adp_type
_atom_site_calc_flag
_atom_site_refinement_flags
_atom_site_occupancy
S S1 0.62971(3) 0.305435(14) 0.24029(3) 0.01438(10) Uani d . 1
S S2 0.17251(3) 0.377587(14) 0.48384(3) 0.01757(10) Uani d . 1
O O1 0.65777(9) 0.24748(4) 0.25798(10) 0.0188(2) Uani d . 1
O O2 0.65163(9) 0.33134(4) 0.11846(9) 0.0196(2) Uani d . 1
O O3 0.11113(10) 0.34710(5) 0.58191(10) 0.0245(2) Uani d . 1
O O4 0.18676(10) 0.43673(4) 0.49690(10) 0.0228(2) Uani d . 1
O O5 0.27924(10) 0.45069(4) -0.01747(9) 0.0187(2) Uani d . 1
N N1 0.47210(11) 0.31503(5) 0.26630(11) 0.0140(2) Uani d . 1
N N2 0.32243(11) 0.35246(5) 0.47786(11) 0.0161(2) Uani d . 1
C C1 0.75481(13) 0.39671(6) 0.33998(14) 0.0174(3) Uani d . 1
H H1 0.7454 0.4114 0.2563 0.031 Uiso calc R 1
C C2 0.81261(13) 0.42776(6) 0.44046(14) 0.0186(3) Uani d . 1
H H2 0.8422 0.4634 0.4238 0.034 Uiso calc R 1
C C3 0.82709(13) 0.40621(6) 0.56645(14) 0.0170(3) Uani d . 1
C C4 0.78144(13) 0.35263(6) 0.58967(14) 0.0176(3) Uani d . 1
H H4 0.7902 0.3380 0.6734 0.032 Uiso calc R 1
C C5 0.72344(13) 0.32094(6) 0.49043(13) 0.0165(3) Uani d . 1
H H5 0.6933 0.2853 0.5068 0.030 Uiso calc R 1
C C6 0.71103(12) 0.34348(6) 0.36530(13) 0.0145(3) Uani d . 1
C C7 0.89080(15) 0.44016(6) 0.67470(14) 0.0221(3) Uani d . 1
H H7A 0.9445 0.4680 0.6386 0.033 Uiso calc R 1
H H7B 0.9424 0.4163 0.7314 0.033 Uiso calc R 1
H H7C 0.8262 0.4579 0.7232 0.033 Uiso calc R 1
C C8 0.40703(12) 0.27614(6) 0.34536(13) 0.0148(3) Uani d . 1
C C9 0.40765(13) 0.21966(6) 0.31317(14) 0.0181(3) Uani d . 1
H H9 0.4516 0.2078 0.2420 0.033 Uiso calc R 1
C C10 0.34383(14) 0.18123(6) 0.38572(15) 0.0211(3) Uani d . 1
H H10 0.3445 0.1437 0.3631 0.038 Uiso calc R 1
C C11 0.27876(14) 0.19864(6) 0.49226(15) 0.0215(3) Uani d . 1
H H11 0.2381 0.1726 0.5428 0.039 Uiso calc R 1
C C12 0.27415(13) 0.25442(6) 0.52360(14) 0.0190(3) Uani d . 1
H H12 0.2301 0.2658 0.5952 0.034 Uiso calc R 1
C C13 0.33505(13) 0.29413(6) 0.44883(13) 0.0156(3) Uani d . 1
C C14 0.09300(13) 0.36270(6) 0.33195(14) 0.0180(3) Uani d . 1
C C15 0.03889(14) 0.31029(6) 0.30990(15) 0.0216(3) Uani d . 1
H H15 0.0420 0.2837 0.3758 0.039 Uiso calc R 1
C C16 -0.01969(14) 0.29810(6) 0.18858(16) 0.0229(3) Uani d . 1
H H16 -0.0548 0.2629 0.1733 0.041 Uiso calc R 1
C C17 -0.02683(13) 0.33776(6) 0.08912(15) 0.0204(3) Uani d . 1
C C18 0.02633(14) 0.39022(6) 0.11502(14) 0.0206(3) Uani d . 1
H H18 0.0205 0.4174 0.0504 0.037 Uiso calc R 1
C C19 0.08752(14) 0.40287(6) 0.23433(14) 0.0192(3) Uani d . 1
H H19 0.1245 0.4377 0.2491 0.035 Uiso calc R 1
C C20 -0.08725(15) 0.32439(7) -0.04338(15) 0.0263(3) Uani d . 1
H H20A -0.0227 0.3255 -0.1063 0.039 Uiso calc R 1
H H20B -0.1530 0.3513 -0.0662 0.039 Uiso calc R 1
H H20C -0.1247 0.2879 -0.0423 0.039 Uiso calc R 1
C C21 0.41718(13) 0.38918(6) 0.41902(13) 0.0158(3) Uani d . 1
H H21A 0.4984 0.3872 0.4700 0.028 Uiso calc R 1
H H21B 0.3870 0.4274 0.4212 0.028 Uiso calc R 1
C C22 0.43789(12) 0.37299(5) 0.28065(13) 0.0144(3) Uani d . 1
C C23 0.42993(12) 0.40538(6) 0.17546(13) 0.0155(3) Uani d . 1
H H23 0.4363 0.3875 0.0959 0.028 Uiso calc R 1
C C24 0.41222(13) 0.46625(6) 0.17024(13) 0.0158(3) Uani d . 1
C C25 0.47475(13) 0.50299(6) 0.25836(13) 0.0179(3) Uani d . 1
H H25 0.5235 0.4888 0.3295 0.032 Uiso calc R 1
C C26 0.46544(14) 0.56034(6) 0.24173(14) 0.0199(3) Uani d . 1
H H26 0.5073 0.5842 0.3015 0.036 Uiso calc R 1
C C27 0.39376(14) 0.58176(6) 0.13609(14) 0.0197(3) Uani d . 1
H H27 0.3884 0.6201 0.1244 0.036 Uiso calc R 1
C C28 0.32938(13) 0.54639(6) 0.04694(14) 0.0179(3) Uani d . 1
H H28 0.2805 0.5610 -0.0235 0.032 Uiso calc R 1
C C29 0.33861(13) 0.48906(6) 0.06398(13) 0.0162(3) Uani d . 1
C C30 0.21005(15) 0.47027(6) -0.13207(14) 0.0225(3) Uani d . 1
H H30A 0.1745 0.4392 -0.1805 0.034 Uiso calc R 1
H H30B 0.2673 0.4904 -0.1848 0.034 Uiso calc R 1
H H30C 0.1417 0.4944 -0.1081 0.034 Uiso calc R 1

loop_
_atom_site_aniso_label
_atom_site_aniso_U_11
_atom_site_aniso_U_22
_atom_site_aniso_U_33
_atom_site_aniso_U_12
_atom_site_aniso_U_13
_atom_site_aniso_U_23
S1 0.01544(17) 0.01446(18) 0.01324(17) 0.00140(12) 0.00087(12) -0.00078(12)
S2 0.01635(18) 0.01824(19) 0.01835(18) 0.00308(13) 0.00308(13) -0.00037(13)
O1 0.0198(5) 0.0146(5) 0.0218(5) 0.0038(4) 0.0005(4) -0.0031(4)
O2 0.0204(5) 0.0242(5) 0.0143(5) 0.0009(4) 0.0025(4) 0.0003(4)
O3 0.0215(5) 0.0292(6) 0.0236(5) 0.0047(4) 0.0074(4) 0.0034(4)
O4 0.0240(5) 0.0188(5) 0.0256(5) 0.0040(4) 0.0030(4) -0.0053(4)
O5 0.0227(5) 0.0159(5) 0.0170(5) -0.0008(4) -0.0042(4) 0.0013(4)
N1 0.0154(6) 0.0121(5) 0.0146(5) 0.0012(4) 0.0009(4) 0.0011(4)
N2 0.0158(6) 0.0154(6) 0.0171(6) 0.0013(4) 0.0014(4) 0.0007(4)
C1 0.0186(7) 0.0168(7) 0.0170(6) 0.0016(5) 0.0028(5) 0.0029(5)
C2 0.0197(7) 0.0138(7) 0.0226(7) -0.0014(5) 0.0034(5) 0.0007(5)
C3 0.0138(6) 0.0174(7) 0.0199(7) 0.0014(5) 0.0018(5) -0.0021(5)
C4 0.0181(7) 0.0186(7) 0.0161(6) 0.0013(5) 0.0002(5) 0.0019(5)
C5 0.0171(7) 0.0145(7) 0.0180(7) -0.0001(5) 0.0009(5) 0.0019(5)
C6 0.0132(6) 0.0149(6) 0.0152(6) 0.0020(5) 0.0002(5) -0.0021(5)
C7 0.0237(7) 0.0211(7) 0.0216(7) -0.0036(6) 0.0006(6) -0.0043(6)
C8 0.0138(6) 0.0157(7) 0.0145(6) -0.0006(5) -0.0029(5) 0.0031(5)
C9 0.0182(7) 0.0166(7) 0.0191(7) 0.0018(5) -0.0022(5) 0.0005(5)
C10 0.0201(7) 0.0141(7) 0.0286(8) -0.0003(5) -0.0034(6) 0.0033(6)
C11 0.0158(7) 0.0195(7) 0.0290(8) -0.0008(5) -0.0009(6) 0.0101(6)
C12 0.0142(6) 0.0229(7) 0.0198(7) 0.0016(5) 0.0000(5) 0.0056(6)
C13 0.0140(6) 0.0151(7) 0.0170(6) 0.0013(5) -0.0034(5) 0.0016(5)
C14 0.0130(6) 0.0191(7) 0.0218(7) 0.0027(5) 0.0009(5) 0.0006(6)
C15 0.0173(7) 0.0187(7) 0.0285(8) 0.0005(5) -0.0010(6) 0.0057(6)
C16 0.0170(7) 0.0186(7) 0.0328(8) -0.0010(6) -0.0005(6) 0.0000(6)
C17 0.0141(6) 0.0229(7) 0.0242(7) 0.0039(6) 0.0027(5) -0.0020(6)
C18 0.0192(7) 0.0212(7) 0.0218(7) 0.0034(6) 0.0044(6) 0.0032(6)
C19 0.0179(7) 0.0162(7) 0.0238(7) 0.0016(5) 0.0037(5) 0.0003(6)
C20 0.0227(8) 0.0299(9) 0.0261(8) 0.0031(6) 0.0005(6) -0.0038(7)
C21 0.0160(6) 0.0148(7) 0.0165(7) -0.0003(5) 0.0009(5) -0.0001(5)
C22 0.0128(6) 0.0129(6) 0.0174(7) 0.0000(5) 0.0002(5) -0.0011(5)
C23 0.0137(6) 0.0163(7) 0.0162(6) -0.0008(5) -0.0004(5) -0.0008(5)
C24 0.0160(6) 0.0150(7) 0.0167(6) 0.0008(5) 0.0040(5) 0.0021(5)
C25 0.0181(7) 0.0192(7) 0.0164(6) -0.0005(5) 0.0015(5) 0.0016(5)
C26 0.0226(7) 0.0178(7) 0.0195(7) -0.0032(6) 0.0033(6) -0.0032(5)
C27 0.0233(7) 0.0139(7) 0.0226(7) 0.0008(5) 0.0065(6) 0.0017(5)
C28 0.0191(7) 0.0172(7) 0.0176(7) 0.0022(5) 0.0029(5) 0.0034(5)
C29 0.0164(6) 0.0169(7) 0.0157(6) -0.0008(5) 0.0035(5) -0.0006(5)
C30 0.0235(7) 0.0230(8) 0.0201(7) 0.0018(6) -0.0051(6) 0.0023(6)

loop_
_atom_type_symbol
_atom_type_description
_atom_type_scat_dispersion_real
_atom_type_scat_dispersion_imag
_atom_type_scat_source
C C 0.0033 0.0016 'International Tables Vol C Tables 4.2.6.8 and 6.1.1.4'
H H 0.0000 0.0000 'International Tables Vol C Tables 4.2.6.8 and 6.1.1.4'
N N 0.0061 0.0033 'International Tables Vol C Tables 4.2.6.8 and 6.1.1.4'
O O 0.0106 0.0060 'International Tables Vol C Tables 4.2.6.8 and 6.1.1.4'
S S 0.1246 0.1234 'International Tables Vol C Tables 4.2.6.8 and 6.1.1.4'

loop_
_geom_angle_atom_site_label_1
_geom_angle_atom_site_label_2
_geom_angle_atom_site_label_3
_geom_angle
_geom_angle_publ_flag
O2 S1 O1 119.54(6) yes
O2 S1 N1 106.53(6) no
O1 S1 N1 107.74(6) yes
O2 S1 C6 108.72(6) no
O1 S1 C6 109.09(6) yes
N1 S1 C6 104.13(6) yes
O3 S2 O4 119.36(6) no
O3 S2 N2 107.26(6) no
O4 S2 N2 105.58(6) no
O3 S2 C14 108.42(7) no
O4 S2 C14 108.96(7) no
N2 S2 C14 106.54(6) no
C29 O5 C30 118.20(11) no
C8 N1 C22 116.23(11) no
C8 N1 S1 119.64(9) no
C22 N1 S1 113.18(9) no
C13 N2 C21 115.12(11) no
C13 N2 S2 116.99(9) no
C21 N2 S2 116.38(9) no
C2 C1 C6 119.34(13) no
C2 C1 H1 120 no
C6 C1 H1 120 no
C1 C2 C3 120.84(13) no
C1 C2 H2 120 no
C3 C2 H2 120 no
C2 C3 C4 118.74(13) no
C2 C3 C7 120.39(13) no
C4 C3 C7 120.87(13) no
C5 C4 C3 121.26(13) no
C5 C4 H4 119 no
C3 C4 H4 119 no
C4 C5 C6 118.69(13) no
C4 C5 H5 120 no
C6 C5 H5 120 no
C1 C6 C5 121.13(12) no
C1 C6 S1 119.49(10) no
C5 C6 S1 119.26(10) no
C3 C7 H7A 109 no
C3 C7 H7B 109 no
H7A C7 H7B 109 no
C3 C7 H7C 109 no
H7A C7 H7C 109 no
H7B C7 H7C 109 no
C9 C8 C13 119.24(12) no
C9 C8 N1 119.32(12) no
C13 C8 N1 121.29(12) no
C10 C9 C8 120.82(13) no
C10 C9 H9 119.6 no
C8 C9 H9 120 no
C9 C10 C11 119.86(14) no
C9 C10 H10 120 no
C11 C10 H10 120 no
C12 C11 C10 120.20(13) no
C12 C11 H11 120 no
C10 C11 H11 120 no
C11 C12 C13 120.70(14) no
C11 C12 H12 120 no
C13 C12 H12 120 no
C12 C13 C8 119.01(13) no
C12 C13 N2 119.96(12) no
C8 C13 N2 121.02(12) no
C19 C14 C15 120.68(13) no
C19 C14 S2 119.77(11) no
C15 C14 S2 119.53(11) no
C16 C15 C14 119.33(14) no
C16 C15 H15 120 no
C14 C15 H15 120 no
C15 C16 C17 121.09(14) no
C15 C16 H16 119 no
C17 C16 H16 119 no
C18 C17 C16 118.19(14) no
C18 C17 C20 120.44(14) no
C16 C17 C20 121.35(14) no
C19 C18 C17 121.65(14) no
C19 C18 H18 119 no
C17 C18 H18 119 no
C18 C19 C14 119.04(14) no
C18 C19 H19 120 no
C14 C19 H19 120 no
C17 C20 H20A 109 no
C17 C20 H20B 109 no
H20A C20 H20B 109 no
C17 C20 H20C 109 no
H20A C20 H20C 109 no
H20B C20 H20C 109 no
N2 C21 C22 111.64(11) no
N2 C21 H21A 109 no
C22 C21 H21A 109 no
N2 C21 H21B 109 no
C22 C21 H21B 109 no
H21A C21 H21B 108 no
C23 C22 N1 118.92(12) yes
C23 C22 C21 127.79(12) yes
N1 C22 C21 113.28(11) no
C22 C23 C24 127.66(12) no
C22 C23 H23 116 no
C24 C23 H23 116 no
C25 C24 C29 117.98(13) no
C25 C24 C23 123.35(12) no
C29 C24 C23 118.37(12) no
C26 C25 C24 121.26(13) no
C26 C25 H25 119 no
C24 C25 H25 119 no
C27 C26 C25 119.75(13) no
C27 C26 H26 120 no
C25 C26 H26 120 no
C26 C27 C28 120.53(13) no
C26 C27 H27 120 no
C28 C27 H27 120 no
C29 C28 C27 119.60(13) no
C29 C28 H28 120 no
C27 C28 H28 120 no
O5 C29 C28 124.35(12) no
O5 C29 C24 114.77(12) no
C28 C29 C24 120.88(13) no
O5 C30 H30A 109 no
O5 C30 H30B 109 no
H30A C30 H30B 109 no
O5 C30 H30C 109 no
H30A C30 H30C 109 no
H30B C30 H30C 109 no

loop_
_geom_bond_atom_site_label_1
_geom_bond_atom_site_label_2
_geom_bond_distance
_geom_bond_publ_flag
S1 O2 1.4291(10) yes
S1 O1 1.4318(10) yes
S1 N1 1.6930(11) yes
S1 C6 1.7545(14) yes
S2 O3 1.4269(11) yes
S2 O4 1.4340(11) yes
S2 N2 1.6774(12) no
S2 C14 1.7617(15) no
O5 C29 1.3686(17) yes
O5 C30 1.4250(17) yes
N1 C8 1.4339(17) no
N1 C22 1.4466(17) no
N2 C13 1.4403(17) no
N2 C21 1.4784(17) no
C1 C2 1.384(2) no
C1 C6 1.3873(19) no
C1 H1 0.9300 no
C2 C3 1.395(2) no
C2 H2 0.9300 no
C3 C4 1.3972(19) no
C3 C7 1.5029(19) no
C4 C5 1.384(2) no
C4 H4 0.9300 no
C5 C6 1.3952(19) no
C5 H5 0.9300 no
C7 H7A 0.9600 no
C7 H7B 0.9600 no
C7 H7C 0.9600 no
C8 C9 1.3966(19) no
C8 C13 1.4044(19) no
C9 C10 1.381(2) no
C9 H9 0.9300 no
C10 C11 1.385(2) no
C10 H10 0.9300 no
C11 C12 1.380(2) no
C11 H11 0.9300 no
C12 C13 1.400(2) no
C12 H12 0.9300 no
C14 C19 1.391(2) no
C14 C15 1.392(2) no
C15 C16 1.388(2) no
C15 H15 0.9300 no
C16 C17 1.397(2) no
C16 H16 0.9300 no
C17 C18 1.396(2) no
C17 C20 1.502(2) no
C18 C19 1.383(2) no
C18 H18 0.9300 no
C19 H19 0.9300 no
C20 H20A 0.9600 no
C20 H20B 0.9600 no
C20 H20C 0.9600 no
C21 C22 1.5027(18) no
C21 H21A 0.9700 no
C21 H21B 0.9700 no
C22 C23 1.3312(19) no
C23 C24 1.4742(19) no
C23 H23 0.9300 no
C24 C25 1.398(2) no
C24 C29 1.4087(19) no
C25 C26 1.391(2) no
C25 H25 0.9300 no
C26 C27 1.381(2) no
C26 H26 0.9300 no
C27 C28 1.393(2) no
C27 H27 0.9300 no
C28 C29 1.3909(19) no
C28 H28 0.9300 no
C30 H30A 0.9600 no
C30 H30B 0.9600 no
C30 H30C 0.9600 no

loop_
_geom_torsion_atom_site_label_1
_geom_torsion_atom_site_label_2
_geom_torsion_atom_site_label_3
_geom_torsion_atom_site_label_4
_geom_torsion
_geom_torsion_publ_flag
N1 C22 C23 C24 -172.00(10) yes
N2 C21 C22 C23 127.20(10) yes
C6 S1 N1 C8 -91.80(10) yes
S1 N1 C22 C23 73.80(10) yes
C14 S2 N2 C21 84.80(10) yes

loop_
_cod_related_entry_id
_cod_related_entry_database
_cod_related_entry_code
1 ChemSpider 21378379
